data_7203233
loop_
_publ_author_name
'Russell, Jennifer M.'
'Parker, Andrew D. M.'
'Radosavljevic-Evans, Ivana'
'Howard, Judith A. K.'
'Steed, Jonathan W.'

_publ_section_title
;
 Anion-binding mode in a sulfanylphenyl urea complex: solid state
 symmetry breaking and solution chelation
;
_journal_issue 2
_journal_name_full CrystEngComm
_journal_page_first 119
_journal_paper_doi 10.1039/b516962c
_journal_volume 8
_journal_year 2006
_chemical_formula_sum 'C28 H28 Ag B F4 N4 O2 S2'
_chemical_formula_weight 711.34
_chemical_name_common AgBF4rev2
_chemical_name_systematic
;
?
;
_space_group_IT_number 14
_symmetry_cell_setting monoclinic
_symmetry_space_group_name_Hall '-P 2ybc'
_symmetry_space_group_name_H-M 'P 1 21/c 1'
_atom_sites_solution_hydrogens geom
_atom_sites_solution_primary direct
_atom_sites_solution_secondary difmap
_audit_creation_method SHELXL-97
_cell_angle_alpha 90.00
_cell_angle_beta 91.812(3)
_cell_angle_gamma 90.00
_cell_formula_units_Z 8
_cell_length_a 18.309(3)
_cell_length_b 16.716(3)
_cell_length_c 18.722(3)
_cell_measurement_temperature 120(2)
_cell_volume 5727.1(17)
_computing_cell_refinement 'SMART V5.625 (Bruker, 2001)'
_computing_data_collection 'SMART V5.625 (Bruker, 2001)'
_computing_data_reduction 'SAINT+ NT V6.22 (Bruker, 2001)'
_computing_molecular_graphics 'XSeed interface to POVRay'
_computing_publication_material 'CIFTAB (Sheldrick, 1997)'
_computing_structure_refinement 'SHELXL-97 (Sheldrick, 1997)'
_computing_structure_solution 'SHELXS-97 (Sheldrick, 1990)'
_diffrn_ambient_temperature 120(2)
_diffrn_measured_fraction_theta_full 0.976
_diffrn_measured_fraction_theta_max 0.976
_diffrn_measurement_device_type 'Bruker SMART'
_diffrn_measurement_method \w/2\q
_diffrn_radiation_monochromator graphite
_diffrn_radiation_source 'fine-focus sealed tube'
_diffrn_radiation_type MoK\a
_diffrn_radiation_wavelength 0.71073
_diffrn_reflns_av_R_equivalents 0.1762
_diffrn_reflns_av_sigmaI/netI 0.1467
_diffrn_reflns_limit_h_max 21
_diffrn_reflns_limit_h_min -21
_diffrn_reflns_limit_k_max 17
_diffrn_reflns_limit_k_min -19
_diffrn_reflns_limit_l_max 22
_diffrn_reflns_limit_l_min -22
_diffrn_reflns_number 32555
_diffrn_reflns_theta_full 24.99
_diffrn_reflns_theta_max 24.99
_diffrn_reflns_theta_min 1.11
_diffrn_standards_decay_% 0
_diffrn_standards_number 0
_exptl_absorpt_coefficient_mu 0.911
_exptl_absorpt_correction_T_max 0.9645
_exptl_absorpt_correction_T_min 0.7718
_exptl_absorpt_correction_type empirical
_exptl_crystal_colour colourless
_exptl_crystal_density_diffrn 1.650
_exptl_crystal_density_method 'not measured'
_exptl_crystal_description needle
_exptl_crystal_F_000 2880
_exptl_crystal_size_max 0.30
_exptl_crystal_size_mid 0.05
_exptl_crystal_size_min 0.04
_refine_diff_density_max 4.778
_refine_diff_density_min -3.652
_refine_diff_density_rms 0.288
_refine_ls_extinction_method none
_refine_ls_goodness_of_fit_ref 1.113
_refine_ls_hydrogen_treatment riding
_refine_ls_matrix_type full
_refine_ls_number_parameters 371
_refine_ls_number_reflns 9849
_refine_ls_number_restraints 0
_refine_ls_restrained_S_all 1.113
_refine_ls_R_factor_all 0.2219
_refine_ls_R_factor_gt 0.1685
_refine_ls_shift/su_max 0.000
_refine_ls_shift/su_mean 0.000
_refine_ls_structure_factor_coef Fsqd
_refine_ls_weighting_details 'calc w=1/[\s^2^(Fo^2^)+(0.0903P)^2^+402.8168P] where P=(Fo^2^+2Fc^2^)/3'
_refine_ls_weighting_scheme calc
_refine_ls_wR_factor_gt 0.3604
_refine_ls_wR_factor_ref 0.3801
_reflns_number_gt 6288
_reflns_number_total 9849
_reflns_threshold_expression >2sigma(I)
_cod_data_source_file b516962c.txt
_cod_data_source_block AGBF4REV2.CIF
_cod_original_sg_symbol_H-M P21/c
_cod_database_code 7203233

loop_
_symmetry_equiv_pos_as_xyz
'x, y, z'
'-x, y+1/2, -z+1/2'
'-x, -y, -z'
'x, -y-1/2, z-1/2'

loop_
_atom_site_label
_atom_site_type_symbol
_atom_site_fract_x
_atom_site_fract_y
_atom_site_fract_z
_atom_site_U_iso_or_equiv
_atom_site_adp_type
_atom_site_occupancy
_atom_site_symmetry_multiplicity
_atom_site_calc_flag
_atom_site_refinement_flags
_atom_site_disorder_assembly
_atom_site_disorder_group
Ag1 Ag 0.18110(8) 0.16939(9) 0.25200(8) 0.0213(4) Uani 1 1 d . . .
Ag2 Ag -0.31859(8) 0.17927(10) 0.23462(7) 0.0214(4) Uani 1 1 d . . .
S1 S 0.1458(2) 0.1618(3) 0.3793(2) 0.0166(10) Uani 1 1 d . . .
S2 S 0.1338(3) 0.1654(3) 0.1248(2) 0.0200(10) Uani 1 1 d . . .
S3 S -0.3492(3) 0.1772(3) 0.3637(2) 0.0214(10) Uani 1 1 d . . .
S4 S -0.3653(3) 0.1688(3) 0.1086(2) 0.0223(11) Uani 1 1 d . . .
F1 F -0.0624(6) -0.0621(7) 0.3965(6) 0.024(2) Uiso 1 1 d . . .
F2 F -0.0243(7) -0.1467(7) 0.3107(6) 0.030(3) Uiso 1 1 d . . .
F3 F 0.0126(7) -0.0167(7) 0.3104(6) 0.030(3) Uiso 1 1 d . . .
F4 F 0.0559(6) -0.1022(7) 0.3958(6) 0.023(2) Uiso 1 1 d . . .
F5 F -0.5549(6) 0.3960(6) 0.3916(5) 0.021(2) Uiso 1 1 d . . .
F6 F -0.5155(6) 0.4883(7) 0.3117(6) 0.026(3) Uiso 1 1 d . . .
F7 F -0.4814(7) 0.3574(7) 0.3025(6) 0.030(3) Uiso 1 1 d . . .
F8 F -0.4350(6) 0.4352(7) 0.3936(6) 0.022(2) Uiso 1 1 d . . .
O1 O -0.2123(8) 0.2494(8) 0.2804(7) 0.024(3) Uiso 1 1 d . . .
O2 O -0.2261(8) 0.0782(9) 0.2045(7) 0.025(3) Uiso 1 1 d . . .
O3 O -0.7136(7) 0.0845(8) 0.2938(7) 0.020(3) Uiso 1 1 d . . .
O4 O -0.7203(7) 0.2497(8) 0.2077(7) 0.021(3) Uiso 1 1 d . . .
N1 N -0.0925(9) 0.2702(10) 0.2670(8) 0.021(4) Uiso 1 1 d . . .
H1N H -0.0609 0.2953 0.2405 0.025 Uiso 1 1 calc R . .
N2 N -0.1727(8) 0.3218(10) 0.1851(8) 0.018(3) Uiso 1 1 d . . .
H2N H -0.1340 0.3356 0.1613 0.022 Uiso 1 1 calc R . .
N3 N -0.1035(8) 0.0663(9) 0.2284(8) 0.016(3) Uiso 1 1 d . . .
H3N H -0.0721 0.0433 0.2585 0.019 Uiso 1 1 calc R . .
N4 N -0.1849(9) 0.0141(10) 0.3054(8) 0.018(3) Uiso 1 1 d . . .
H4N H -0.1450 0.0018 0.3306 0.021 Uiso 1 1 calc R . .
N5 N -0.5927(8) 0.0681(9) 0.2716(7) 0.011(3) Uiso 1 1 d . . .
H5N H -0.5633 0.0443 0.2420 0.014 Uiso 1 1 calc R . .
N6 N -0.6776(8) 0.0156(9) 0.1945(7) 0.013(3) Uiso 1 1 d . . .
H6N H -0.6396 0.0023 0.1695 0.016 Uiso 1 1 calc R . .
N7 N -0.5957(8) 0.2655(9) 0.2232(8) 0.015(3) Uiso 1 1 d . . .
H7N H -0.5642 0.2909 0.2515 0.018 Uiso 1 1 calc R . .
N8 N -0.6736(8) 0.3155(9) 0.3040(7) 0.011(3) Uiso 1 1 d . . .
H8N H -0.6328 0.3288 0.3272 0.014 Uiso 1 1 calc R . .
C1 C 0.1608(11) 0.0596(11) 0.4038(10) 0.019(4) Uiso 1 1 d . . .
H1A H 0.1267 0.0253 0.3763 0.028 Uiso 1 1 calc R . .
H1B H 0.1528 0.0529 0.4549 0.028 Uiso 1 1 calc R . .
H1C H 0.2111 0.0445 0.3935 0.028 Uiso 1 1 calc R . .
C2 C 0.0504(11) 0.1722(12) 0.3775(10) 0.022(4) Uiso 1 1 d . . .
C3 C 0.0087(10) 0.1382(12) 0.4341(10) 0.018(4) Uiso 1 1 d . . .
H3 H 0.0330 0.1111 0.4726 0.022 Uiso 1 1 calc R . .
C4 C -0.0679(10) 0.1452(12) 0.4324(10) 0.020(4) Uiso 1 1 d . . .
H4 H -0.0956 0.1192 0.4676 0.024 Uiso 1 1 calc R . .
C5 C -0.1030(9) 0.1900(10) 0.3793(8) 0.010(3) Uiso 1 1 d . . .
H5 H -0.1545 0.1969 0.3789 0.012 Uiso 1 1 calc R . .
C6 C -0.0612(9) 0.2250(10) 0.3260(8) 0.010(3) Uiso 1 1 d . . .
C7 C 0.0141(10) 0.2150(11) 0.3276(9) 0.014(4) Uiso 1 1 d . . .
H7 H 0.0412 0.2399 0.2914 0.016 Uiso 1 1 calc R . .
C8 C -0.1600(10) 0.2792(11) 0.2476(9) 0.014(4) Uiso 1 1 d . . .
C9 C -0.2418(10) 0.3456(11) 0.1553(9) 0.017(4) Uiso 1 1 d . . .
C10 C -0.3030(11) 0.3573(12) 0.1939(10) 0.021(4) Uiso 1 1 d . . .
H10 H -0.3013 0.3490 0.2441 0.025 Uiso 1 1 calc R . .
C11 C -0.3667(11) 0.3812(12) 0.1600(10) 0.021(4) Uiso 1 1 d . . .
H11 H -0.4094 0.3876 0.1869 0.025 Uiso 1 1 calc R . .
C12 C -0.3697(12) 0.3963(13) 0.0867(11) 0.027(5) Uiso 1 1 d . . .
H12 H -0.4133 0.4149 0.0633 0.032 Uiso 1 1 calc R . .
C13 C -0.3073(11) 0.3831(13) 0.0496(11) 0.025(5) Uiso 1 1 d . . .
H13 H -0.3083 0.3937 -0.0002 0.030 Uiso 1 1 calc R . .
C14 C -0.2429(12) 0.3551(14) 0.0814(11) 0.031(5) Uiso 1 1 d . . .
H14 H -0.2014 0.3430 0.0541 0.037 Uiso 1 1 calc R . .
C15 C 0.1540(13) 0.2613(14) 0.0875(12) 0.032(5) Uiso 1 1 d . . .
H15A H 0.1508 0.2580 0.0352 0.048 Uiso 1 1 calc R . .
H15B H 0.2035 0.2775 0.1028 0.048 Uiso 1 1 calc R . .
H15C H 0.1187 0.3008 0.1040 0.048 Uiso 1 1 calc R . .
C16 C 0.0379(10) 0.1612(11) 0.1167(9) 0.014(4) Uiso 1 1 d . . .
C17 C -0.0042(11) 0.1931(13) 0.0640(11) 0.027(5) Uiso 1 1 d . . .
H17 H 0.0183 0.2215 0.0267 0.033 Uiso 1 1 calc R . .
C18 C -0.0797(10) 0.1857(12) 0.0627(10) 0.019(4) Uiso 1 1 d . . .
H18 H -0.1077 0.2108 0.0255 0.023 Uiso 1 1 calc R . .
C19 C -0.1158(11) 0.1418(11) 0.1154(9) 0.018(4) Uiso 1 1 d . . .
H19 H -0.1673 0.1346 0.1133 0.022 Uiso 1 1 calc R . .
C20 C -0.0720(9) 0.1091(10) 0.1710(9) 0.011(4) Uiso 1 1 d . . .
C21 C 0.0014(9) 0.1203(10) 0.1739(8) 0.008(3) Uiso 1 1 d . . .
H21 H 0.0294 0.1010 0.2139 0.010 Uiso 1 1 calc R . .
C22 C -0.1740(10) 0.0562(11) 0.2429(9) 0.012(4) Uiso 1 1 d . . .
C23 C -0.2500(11) -0.0115(12) 0.3339(10) 0.020(4) Uiso 1 1 d . . .
C24 C -0.3126(9) -0.0193(11) 0.2983(9) 0.013(4) Uiso 1 1 d . . .
H24 H -0.3155 -0.0070 0.2488 0.015 Uiso 1 1 calc R . .
C25 C -0.3754(11) -0.0459(12) 0.3330(10) 0.020(4) Uiso 1 1 d . . .
H25 H -0.4207 -0.0470 0.3069 0.024 Uiso 1 1 calc R . .
C26 C -0.3735(12) -0.0700(13) 0.4031(11) 0.028(5) Uiso 1 1 d . . .
H26 H -0.4155 -0.0913 0.4248 0.034 Uiso 1 1 calc R . .
C27 C -0.3070(13) -0.0618(15) 0.4408(13) 0.036(5) Uiso 1 1 d . . .
H27 H -0.3041 -0.0747 0.4902 0.043 Uiso 1 1 calc R . .
C28 C -0.2445(13) -0.0350(14) 0.4072(12) 0.032(5) Uiso 1 1 d . . .
H28 H -0.1989 -0.0324 0.4327 0.038 Uiso 1 1 calc R . .
C29 C -0.3274(11) 0.2736(12) 0.4045(10) 0.019(4) Uiso 1 1 d . . .
H29A H -0.3596 0.3148 0.3837 0.028 Uiso 1 1 calc R . .
H29B H -0.2764 0.2873 0.3956 0.028 Uiso 1 1 calc R . .
H29C H -0.3343 0.2706 0.4561 0.028 Uiso 1 1 calc R . .
C30 C -0.4446(8) 0.1679(10) 0.3727(8) 0.007(3) Uiso 1 1 d . . .
C31 C -0.4800(10) 0.2004(11) 0.4341(9) 0.015(4) Uiso 1 1 d . . .
H31 H -0.4530 0.2276 0.4709 0.018 Uiso 1 1 calc R . .
C32 C -0.5529(11) 0.1907(12) 0.4370(10) 0.023(4) Uiso 1 1 d . . .
H32 H -0.5774 0.2163 0.4748 0.028 Uiso 1 1 calc R . .
C33 C -0.5945(11) 0.1459(12) 0.3888(10) 0.019(4) Uiso 1 1 d . . .
H33 H -0.6452 0.1372 0.3950 0.023 Uiso 1 1 calc R . .
C34 C -0.5576(10) 0.1131(11) 0.3286(10) 0.018(4) Uiso 1 1 d . . .
C35 C -0.4838(10) 0.1243(12) 0.3241(10) 0.019(4) Uiso 1 1 d . . .
H35 H -0.4592 0.1007 0.2854 0.023 Uiso 1 1 calc R . .
C36 C -0.6634(9) 0.0581(10) 0.2583(8) 0.009(3) Uiso 1 1 d . . .
C37 C -0.7471(10) -0.0080(11) 0.1667(9) 0.017(4) Uiso 1 1 d . . .
C38 C -0.8090(11) -0.0179(13) 0.2046(11) 0.025(4) Uiso 1 1 d . . .
H38 H -0.8076 -0.0068 0.2544 0.030 Uiso 1 1 calc R . .
C39 C -0.8747(10) -0.0440(11) 0.1717(9) 0.017(4) Uiso 1 1 d . . .
H39 H -0.9175 -0.0495 0.1987 0.021 Uiso 1 1 calc R . .
C40 C -0.8765(12) -0.0620(13) 0.0984(11) 0.029(5) Uiso 1 1 d . . .
H40 H -0.9199 -0.0813 0.0752 0.035 Uiso 1 1 calc R . .
C41 C -0.8151(11) -0.0510(12) 0.0619(11) 0.022(4) Uiso 1 1 d . . .
H41 H -0.8161 -0.0624 0.0121 0.027 Uiso 1 1 calc R . .
C42 C -0.7506(12) -0.0238(13) 0.0938(11) 0.029(5) Uiso 1 1 d . . .
H42 H -0.7088 -0.0158 0.0659 0.035 Uiso 1 1 calc R . .
C43 C -0.3489(12) 0.0653(14) 0.0828(12) 0.032(5) Uiso 1 1 d . . .
H43A H -0.3690 0.0293 0.1185 0.048 Uiso 1 1 calc R . .
H43B H -0.2962 0.0562 0.0799 0.048 Uiso 1 1 calc R . .
H43C H -0.3727 0.0549 0.0361 0.048 Uiso 1 1 calc R . .
C44 C -0.4623(9) 0.1714(10) 0.1121(8) 0.009(3) Uiso 1 1 d . . .
C45 C -0.5049(10) 0.1312(11) 0.0597(9) 0.014(4) Uiso 1 1 d . . .
H45 H -0.4827 0.1015 0.0230 0.017 Uiso 1 1 calc R . .
C46 C -0.5795(10) 0.1361(11) 0.0629(9) 0.014(4) Uiso 1 1 d . . .
H46 H -0.6099 0.1094 0.0285 0.017 Uiso 1 1 calc R . .
C47 C -0.6106(10) 0.1810(11) 0.1178(9) 0.017(4) Uiso 1 1 d . . .
H47 H -0.6622 0.1836 0.1212 0.021 Uiso 1 1 calc R . .
C48 C -0.5659(10) 0.2218(11) 0.1671(9) 0.014(4) Uiso 1 1 d . . .
C49 C -0.4935(10) 0.2157(11) 0.1634(9) 0.016(4) Uiso 1 1 d . . .
H49 H -0.4632 0.2431 0.1974 0.019 Uiso 1 1 calc R . .
C50 C -0.6657(11) 0.2730(12) 0.2387(10) 0.023(4) Uiso 1 1 d . . .
C51 C -0.7377(11) 0.3384(13) 0.3352(10) 0.025(4) Uiso 1 1 d . . .
C52 C -0.8016(10) 0.3525(11) 0.3016(10) 0.016(4) Uiso 1 1 d . . .
H52 H -0.8055 0.3430 0.2516 0.020 Uiso 1 1 calc R . .
C53 C -0.8625(12) 0.3803(13) 0.3359(11) 0.030(5) Uiso 1 1 d . . .
H53 H -0.9059 0.3920 0.3088 0.036 Uiso 1 1 calc R . .
C54 C -0.8608(13) 0.3912(14) 0.4105(12) 0.033(5) Uiso 1 1 d . . .
H54 H -0.9030 0.4065 0.4353 0.040 Uiso 1 1 calc R . .
C55 C -0.7952(12) 0.3786(13) 0.4450(11) 0.027(5) Uiso 1 1 d . . .
H55 H -0.7910 0.3897 0.4948 0.033 Uiso 1 1 calc R . .
C56 C -0.7334(11) 0.3501(12) 0.4105(10) 0.024(4) Uiso 1 1 d . . .
H56 H -0.6895 0.3387 0.4370 0.028 Uiso 1 1 calc R . .
B1 B -0.0063(12) -0.0815(14) 0.3544(11) 0.020(5) Uiso 1 1 d . . .
B2 B -0.4974(13) 0.4169(15) 0.3509(12) 0.023(5) Uiso 1 1 d . . .

loop_
_atom_site_aniso_label
_atom_site_aniso_U_11
_atom_site_aniso_U_22
_atom_site_aniso_U_33
_atom_site_aniso_U_23
_atom_site_aniso_U_13
_atom_site_aniso_U_12
Ag1 0.0156(8) 0.0247(8) 0.0237(8) 0.0102(6) 0.0029(5) 0.0014(6)
Ag2 0.0196(8) 0.0277(8) 0.0169(7) -0.0100(6) -0.0002(5) 0.0009(7)
S1 0.017(2) 0.013(2) 0.020(2) -0.0001(18) 0.0007(17) -0.0051(19)
S2 0.026(3) 0.014(2) 0.021(2) 0.0061(19) 0.0072(19) 0.007(2)
S3 0.031(3) 0.018(2) 0.015(2) -0.0042(19) -0.0004(18) 0.001(2)
S4 0.024(3) 0.026(3) 0.016(2) -0.004(2) 0.0011(18) 0.000(2)

loop_
_atom_type_symbol
_atom_type_description
_atom_type_scat_dispersion_real
_atom_type_scat_dispersion_imag
_atom_type_scat_source
C C 0.0033 0.0016 'International Tables Vol C Tables 4.2.6.8 and 6.1.1.4'
H H 0.0000 0.0000 'International Tables Vol C Tables 4.2.6.8 and 6.1.1.4'
O O 0.0106 0.0060 'International Tables Vol C Tables 4.2.6.8 and 6.1.1.4'
N N 0.0061 0.0033 'International Tables Vol C Tables 4.2.6.8 and 6.1.1.4'
S S 0.1246 0.1234 'International Tables Vol C Tables 4.2.6.8 and 6.1.1.4'
Ag Ag -0.8971 1.1015 'International Tables Vol C Tables 4.2.6.8 and 6.1.1.4'
B B 0.0013 0.0007 'International Tables Vol C Tables 4.2.6.8 and 6.1.1.4'
F F 0.0171 0.0103 'International Tables Vol C Tables 4.2.6.8 and 6.1.1.4'

loop_
_geom_angle_atom_site_label_1
_geom_angle_atom_site_label_2
_geom_angle_atom_site_label_3
_geom_angle
_geom_angle_site_symmetry_1
_geom_angle_site_symmetry_3
_geom_angle_publ_flag
O4 Ag1 S1 125.1(3) 1_655 . ?
O4 Ag1 O3 81.1(4) 1_655 1_655 ?
S1 Ag1 O3 83.8(3) . 1_655 ?
O4 Ag1 S2 85.9(3) 1_655 . ?
S1 Ag1 S2 144.50(17) . . ?
O3 Ag1 S2 121.5(3) 1_655 . ?
O1 Ag2 O2 82.1(5) . . ?
O1 Ag2 S4 128.4(3) . . ?
O2 Ag2 S4 87.3(3) . . ?
O1 Ag2 S3 82.3(3) . . ?
O2 Ag2 S3 112.8(3) . . ?
S4 Ag2 S3 146.57(18) . . ?
C2 S1 C1 104.2(9) . . ?
C2 S1 Ag1 105.4(6) . . ?
C1 S1 Ag1 104.6(6) . . ?
C16 S2 C15 102.7(10) . . ?
C16 S2 Ag1 113.3(6) . . ?
C15 S2 Ag1 106.1(8) . . ?
C30 S3 C29 104.0(8) . . ?
C30 S3 Ag2 110.3(5) . . ?
C29 S3 Ag2 109.9(6) . . ?
C44 S4 C43 101.9(9) . . ?
C44 S4 Ag2 106.0(5) . . ?
C43 S4 Ag2 105.3(7) . . ?
C8 O1 Ag2 129.7(12) . . ?
C22 O2 Ag2 126.4(12) . . ?
C36 O3 Ag1 127.9(11) . 1_455 ?
C50 O4 Ag1 129.2(13) . 1_455 ?
C8 N1 C6 129.3(16) . . ?
C8 N2 C9 126.7(15) . . ?
C22 N3 C20 129.1(15) . . ?
C22 N4 C23 128.9(16) . . ?
C36 N5 C34 128.1(15) . . ?
C36 N6 C37 126.4(15) . . ?
C50 N7 C48 127.8(16) . . ?
C51 N8 C50 127.7(16) . . ?
C7 C2 C3 117.4(18) . . ?
C7 C2 S1 122.7(15) . . ?
C3 C2 S1 119.8(14) . . ?
C4 C3 C2 120.1(17) . . ?
C5 C4 C3 120.0(17) . . ?
C4 C5 C6 118.9(16) . . ?
C7 C6 C5 119.8(15) . . ?
C7 C6 N1 116.8(15) . . ?
C5 C6 N1 123.3(15) . . ?
C2 C7 C6 123.5(17) . . ?
O1 C8 N1 123.7(17) . . ?
O1 C8 N2 120.6(16) . . ?
N1 C8 N2 115.6(16) . . ?
C10 C9 C14 121.5(18) . . ?
C10 C9 N2 124.6(17) . . ?
C14 C9 N2 113.9(17) . . ?
C9 C10 C11 119.9(18) . . ?
C10 C11 C12 121.0(19) . . ?
C13 C12 C11 117(2) . . ?
C12 C13 C14 123(2) . . ?
C13 C14 C9 116.7(19) . . ?
C17 C16 C21 117.6(17) . . ?
C17 C16 S2 126.5(15) . . ?
C21 C16 S2 115.9(13) . . ?
C16 C17 C18 121.8(19) . . ?
C17 C18 C19 121.5(18) . . ?
C20 C19 C18 116.8(17) . . ?
C21 C20 C19 121.2(16) . . ?
C21 C20 N3 117.6(15) . . ?
C19 C20 N3 121.2(16) . . ?
C20 C21 C16 120.9(15) . . ?
O2 C22 N3 125.2(16) . . ?
O2 C22 N4 121.1(16) . . ?
N3 C22 N4 113.6(15) . . ?
C24 C23 N4 125.7(18) . . ?
C24 C23 C28 119.5(18) . . ?
N4 C23 C28 114.7(17) . . ?
C23 C24 C25 120.7(17) . . ?
C26 C25 C24 122.4(19) . . ?
C25 C26 C27 117(2) . . ?
C26 C27 C28 121(2) . . ?
C27 C28 C23 119(2) . . ?
C35 C30 C31 119.7(16) . . ?
C35 C30 S3 119.2(13) . . ?
C31 C30 S3 120.9(12) . . ?
C32 C31 C30 117.2(16) . . ?
C31 C32 C33 124.3(19) . . ?
C32 C33 C34 117.0(18) . . ?
C35 C34 N5 116.3(16) . . ?
C35 C34 C33 119.0(17) . . ?
N5 C34 C33 124.7(17) . . ?
C30 C35 C34 122.3(17) . . ?
O3 C36 N5 126.6(16) . . ?
O3 C36 N6 121.1(15) . . ?
N5 C36 N6 112.2(14) . . ?
C38 C37 C42 118.2(18) . . ?
C38 C37 N6 126.4(17) . . ?
C42 C37 N6 115.4(16) . . ?
C37 C38 C39 121.5(19) . . ?
C38 C39 C40 119.3(18) . . ?
C41 C40 C39 118(2) . . ?
C40 C41 C42 123(2) . . ?
C41 C42 C37 120.0(19) . . ?
C49 C44 C45 121.3(16) . . ?
C49 C44 S4 119.0(13) . . ?
C45 C44 S4 119.6(12) . . ?
C46 C45 C44 118.2(16) . . ?
C45 C46 C47 119.3(17) . . ?
C48 C47 C46 120.2(17) . . ?
C49 C48 C47 119.5(17) . . ?
C49 C48 N7 119.3(16) . . ?
C47 C48 N7 121.1(16) . . ?
C48 C49 C44 121.4(17) . . ?
O4 C50 N7 131.0(19) . . ?
O4 C50 N8 117.9(17) . . ?
N7 C50 N8 111.0(16) . . ?
C52 C51 N8 126.5(18) . . ?
C52 C51 C56 117.7(18) . . ?
N8 C51 C56 115.8(17) . . ?
C51 C52 C53 123.3(19) . . ?
C52 C53 C54 121(2) . . ?
C55 C54 C53 116(2) . . ?
C54 C55 C56 123(2) . . ?
C55 C56 C51 118.9(19) . . ?
F1 B1 F2 111.0(17) . . ?
F1 B1 F4 110.9(16) . . ?
F2 B1 F4 107.8(17) . . ?
F1 B1 F3 111.1(17) . . ?
F2 B1 F3 108.4(16) . . ?
F4 B1 F3 107.7(17) . . ?
F5 B2 F7 111.5(18) . . ?
F5 B2 F8 111.4(17) . . ?
F7 B2 F8 110.1(17) . . ?
F5 B2 F6 109.2(17) . . ?
F7 B2 F6 108.3(16) . . ?
F8 B2 F6 106.2(17) . . ?

loop_
_geom_bond_atom_site_label_1
_geom_bond_atom_site_label_2
_geom_bond_distance
_geom_bond_site_symmetry_2
_geom_bond_publ_flag
Ag1 O4 2.418(13) 1_655 ?
Ag1 S1 2.492(5) . ?
Ag1 O3 2.500(13) 1_655 ?
Ag1 S2 2.510(5) . ?
Ag2 O1 2.407(14) . ?
Ag2 O2 2.470(14) . ?
Ag2 S4 2.491(5) . ?
Ag2 S3 2.498(5) . ?
S1 C2 1.75(2) . ?
S1 C1 1.788(19) . ?
S2 C16 1.759(18) . ?
S2 C15 1.79(2) . ?
S3 C30 1.766(16) . ?
S3 C29 1.822(19) . ?
S4 C44 1.780(17) . ?
S4 C43 1.82(2) . ?
F1 B1 1.35(2) . ?
F2 B1 1.40(3) . ?
F3 B1 1.41(3) . ?
F4 B1 1.40(2) . ?
F5 B2 1.36(3) . ?
F6 B2 1.44(3) . ?
F7 B2 1.38(3) . ?
F8 B2 1.41(3) . ?
O1 C8 1.26(2) . ?
O2 C22 1.23(2) . ?
O3 C36 1.23(2) . ?
O3 Ag1 2.500(13) 1_455 ?
O4 C50 1.20(2) . ?
O4 Ag1 2.418(13) 1_455 ?
N1 C8 1.29(2) . ?
N1 C6 1.44(2) . ?
N2 C8 1.38(2) . ?
N2 C9 1.42(2) . ?
N3 C22 1.34(2) . ?
N3 C20 1.43(2) . ?
N4 C22 1.39(2) . ?
N4 C23 1.39(2) . ?
N5 C36 1.32(2) . ?
N5 C34 1.44(2) . ?
N6 C36 1.41(2) . ?
N6 C37 1.41(2) . ?
N7 C50 1.33(2) . ?
N7 C48 1.40(2) . ?
N8 C51 1.38(2) . ?
N8 C50 1.43(2) . ?
C2 C7 1.34(3) . ?
C2 C3 1.44(3) . ?
C3 C4 1.41(3) . ?
C4 C5 1.39(3) . ?
C5 C6 1.40(2) . ?
C6 C7 1.39(2) . ?
C9 C10 1.37(3) . ?
C9 C14 1.39(3) . ?
C10 C11 1.37(3) . ?
C11 C12 1.40(3) . ?
C12 C13 1.37(3) . ?
C13 C14 1.39(3) . ?
C16 C17 1.34(3) . ?
C16 C21 1.45(2) . ?
C17 C18 1.39(3) . ?
C18 C19 1.41(3) . ?
C19 C20 1.40(3) . ?
C20 C21 1.36(2) . ?
C23 C24 1.31(3) . ?
C23 C28 1.43(3) . ?
C24 C25 1.41(3) . ?
C25 C26 1.37(3) . ?
C26 C27 1.40(3) . ?
C27 C28 1.40(3) . ?
C30 C35 1.35(2) . ?
C30 C31 1.44(2) . ?
C31 C32 1.35(3) . ?
C32 C33 1.38(3) . ?
C33 C34 1.44(3) . ?
C34 C35 1.37(3) . ?
C37 C38 1.37(3) . ?
C37 C42 1.39(3) . ?
C38 C39 1.40(3) . ?
C39 C40 1.40(3) . ?
C40 C41 1.35(3) . ?
C41 C42 1.38(3) . ?
C44 C49 1.35(2) . ?
C44 C45 1.40(2) . ?
C45 C46 1.37(2) . ?
C46 C47 1.41(2) . ?
C47 C48 1.39(3) . ?
C48 C49 1.33(2) . ?
C51 C52 1.33(3) . ?
C51 C56 1.42(3) . ?
C52 C53 1.39(3) . ?
C53 C54 1.41(3) . ?
C54 C55 1.36(3) . ?
C55 C56 1.40(3) . ?

loop_
_geom_hbond_atom_site_label_D
_geom_hbond_atom_site_label_H
_geom_hbond_atom_site_label_A
_geom_hbond_distance_DH
_geom_hbond_distance_HA
_geom_hbond_distance_DA
_geom_hbond_angle_DHA
_geom_hbond_site_symmetry_A
N1 H1N F2 0.88 2.10 2.97(2) 172.2 2
N2 H2N F4 0.88 2.09 2.947(19) 164.8 2
N3 H3N F3 0.88 2.06 2.93(2) 168.3 .
N4 H4N F1 0.88 2.20 3.051(19) 163.2 .
N5 H5N F6 0.88 2.02 2.887(18) 170.4 2_445
N6 H6N F8 0.88 2.15 3.000(18) 162.1 2_445
N7 H7N F7 0.88 2.09 2.96(2) 170.2 .
N8 H8N F5 0.88 2.16 3.000(18) 160.6 .
